data_2228241
loop_
_publ_author_name
'Abdel-Aziz, Hatem A.'
'Bari, Ahmed'
'Ng, Seik Weng'

_publ_section_title
;
 3,4,7-Trimethyl-2-(4-methylphenyl)-2<i>H</i>-pyrazolo[3,4-<i>d</i>]pyridazin-5-ium
 thiocyanate
;
_journal_coeditor_code BT5414
_journal_issue 12
_journal_name_full 'Acta Crystallographica Section E'
_journal_page_first o3344
_journal_paper_doi 10.1107/S160053681004883X
_journal_volume 66
_journal_year 2010
_chemical_formula_iupac 'C15 H17 N4 +, N C S -'
_chemical_formula_moiety 'C15 H17 N4 +, C N S -'
_chemical_formula_sum 'C16 H17 N5 S'
_chemical_formula_weight 311.41
_chemical_name_systematic
;
3,4,7-Trimethyl-2-(4-methylphenyl)-2<i>H</i>-pyrazolo[3,4-<i>d</i>]pyridazin-
5-ium thiocyanate
;
_space_group_IT_number 15
_symmetry_cell_setting monoclinic
_symmetry_space_group_name_Hall '-C 2yc'
_symmetry_space_group_name_H-M 'C 1 2/c 1'
_atom_sites_solution_hydrogens geom
_atom_sites_solution_primary direct
_atom_sites_solution_secondary difmap
_audit_creation_method SHELXL-97
_cell_angle_alpha 90.00
_cell_angle_beta 106.121(3)
_cell_angle_gamma 90.00
_cell_formula_units_Z 8
_cell_length_a 18.2445(5)
_cell_length_b 7.3341(2)
_cell_length_c 24.2396(8)
_cell_measurement_reflns_used 4295
_cell_measurement_temperature 100(2)
_cell_measurement_theta_max 29.3
_cell_measurement_theta_min 2.2
_cell_volume 3115.89(17)
_computing_cell_refinement 'CrysAlis PRO (Agilent Technologies, 2010)'
_computing_data_collection 'CrysAlis PRO (Agilent Technologies, 2010)'
_computing_data_reduction 'CrysAlis PRO (Agilent Technologies, 2010)'
_computing_molecular_graphics 'X-SEED (Barbour, 2001)'
_computing_publication_material 'publCIF (Westrip, 2010)'
_computing_structure_refinement 'SHELXL97 (Sheldrick, 2008)'
_computing_structure_solution 'SHELXS97 (Sheldrick, 2008)'
_diffrn_ambient_temperature 100(2)
_diffrn_detector_area_resol_mean 10.4041
_diffrn_measured_fraction_theta_full 0.972
_diffrn_measured_fraction_theta_max 0.972
_diffrn_measurement_device_type 'Agilent SuperNova'
_diffrn_measurement_method \w
_diffrn_radiation_monochromator graphite
_diffrn_radiation_source 'fine-focus sealed tube'
_diffrn_radiation_type MoK\a
_diffrn_radiation_wavelength 0.71073
_diffrn_reflns_av_R_equivalents 0.0260
_diffrn_reflns_av_sigmaI/netI 0.0353
_diffrn_reflns_limit_h_max 23
_diffrn_reflns_limit_h_min -16
_diffrn_reflns_limit_k_max 9
_diffrn_reflns_limit_k_min -9
_diffrn_reflns_limit_l_max 23
_diffrn_reflns_limit_l_min -31
_diffrn_reflns_number 7809
_diffrn_reflns_theta_full 27.50
_diffrn_reflns_theta_max 27.50
_diffrn_reflns_theta_min 2.32
_diffrn_standards_decay_% 0
_diffrn_standards_interval_count 0
_diffrn_standards_interval_time 0
_diffrn_standards_number 0
_exptl_absorpt_coefficient_mu 0.212
_exptl_absorpt_correction_T_max 0.9895
_exptl_absorpt_correction_T_min 0.9392
_exptl_absorpt_correction_type multi-scan
_exptl_absorpt_process_details '(CrysAlis PRO; Agilent Technologies, 2010)'
_exptl_crystal_colour Yellow
_exptl_crystal_density_diffrn 1.328
_exptl_crystal_density_method 'not measured'
_exptl_crystal_description Prism
_exptl_crystal_F_000 1312
_exptl_crystal_size_max 0.30
_exptl_crystal_size_mid 0.10
_exptl_crystal_size_min 0.05
_refine_diff_density_max 0.319
_refine_diff_density_min -0.267
_refine_ls_extinction_method none
_refine_ls_goodness_of_fit_ref 1.002
_refine_ls_hydrogen_treatment mixed
_refine_ls_matrix_type full
_refine_ls_number_parameters 207
_refine_ls_number_reflns 3491
_refine_ls_number_restraints 0
_refine_ls_restrained_S_all 1.002
_refine_ls_R_factor_all 0.0448
_refine_ls_R_factor_gt 0.0354
_refine_ls_shift/su_max 0.001
_refine_ls_shift/su_mean 0.001
_refine_ls_structure_factor_coef Fsqd
_refine_ls_weighting_details 'calc w=1/[\s^2^(Fo^2^)+(0.0472P)^2^+3.0958P] where P=(Fo^2^+2Fc^2^)/3'
_refine_ls_weighting_scheme calc
_refine_ls_wR_factor_gt 0.0886
_refine_ls_wR_factor_ref 0.0955
_reflns_number_gt 2968
_reflns_number_total 3491
_reflns_threshold_expression I>2\s(I)
_cod_data_source_file bt5414.cif
_cod_data_source_block I
_cod_original_cell_volume 3115.89(16)
_cod_original_sg_symbol_H-M 'C 2/c'
_cod_database_code 2228241
_cod_database_fobs_code 2228241

loop_
_symmetry_equiv_pos_as_xyz
'x, y, z'
'x, -y, z+1/2'
'x+1/2, y+1/2, z'
'x+1/2, -y+1/2, z+1/2'
'-x, -y, -z'
'-x, y, -z-1/2'
'-x+1/2, -y+1/2, -z'
'-x+1/2, y+1/2, -z-1/2'

loop_
_atom_site_type_symbol
_atom_site_label
_atom_site_fract_x
_atom_site_fract_y
_atom_site_fract_z
_atom_site_U_iso_or_equiv
_atom_site_adp_type
_atom_site_calc_flag
_atom_site_refinement_flags
_atom_site_occupancy
_atom_site_disorder_assembly
_atom_site_disorder_group
S S1 0.41884(2) 1.03962(5) 0.678227(15) 0.01918(11) Uani d . 1 . .
N N1 0.30697(7) 0.87179(17) 0.44978(5) 0.0175(3) Uani d . 1 . .
N N2 0.37098(7) 0.79621(17) 0.43977(5) 0.0182(3) Uani d . 1 . .
N N3 0.28626(6) 0.74548(16) 0.28642(5) 0.0148(2) Uani d . 1 . .
N N4 0.21174(6) 0.79970(16) 0.26392(5) 0.0142(2) Uani d . 1 . .
N N5 0.33646(8) 0.96211(19) 0.56469(6) 0.0255(3) Uani d . 1 . .
C C1 0.43819(8) 0.6806(2) 0.37464(6) 0.0195(3) Uani d . 1 . .
H H1A 0.4780 0.6633 0.4109 0.029 Uiso calc R 1 . .
H H1B 0.4564 0.7659 0.3502 0.029 Uiso calc R 1 . .
H H1C 0.4262 0.5632 0.3549 0.029 Uiso calc R 1 . .
C C2 0.36843(8) 0.75572(19) 0.38665(6) 0.0156(3) Uani d . 1 . .
C C3 0.29986(8) 0.78638(18) 0.34177(6) 0.0146(3) Uani d . 1 . .
C C4 0.23596(8) 0.86541(18) 0.35465(6) 0.0146(3) Uani d . 1 . .
C C5 0.24134(8) 0.91093(19) 0.41184(6) 0.0164(3) Uani d . 1 . .
C C6 0.18028(9) 0.9977(2) 0.43299(7) 0.0221(3) Uani d . 1 . .
H H6A 0.1980 1.0103 0.4749 0.033 Uiso calc R 1 . .
H H6B 0.1344 0.9214 0.4226 0.033 Uiso calc R 1 . .
H H6C 0.1684 1.1185 0.4155 0.033 Uiso calc R 1 . .
C C7 0.17924(8) 0.87516(19) 0.30233(6) 0.0147(3) Uani d . 1 . .
C C8 0.10123(8) 0.9549(2) 0.28774(6) 0.0193(3) Uani d . 1 . .
H H8A 0.0845 0.9835 0.2466 0.029 Uiso calc R 1 . .
H H8B 0.1019 1.0668 0.3100 0.029 Uiso calc R 1 . .
H H8C 0.0659 0.8671 0.2970 0.029 Uiso calc R 1 . .
C C9 0.17735(8) 0.77377(19) 0.20373(6) 0.0144(3) Uani d . 1 . .
C C10 0.10569(8) 0.69513(19) 0.18460(6) 0.0165(3) Uani d . 1 . .
H H10 0.0803 0.6507 0.2112 0.020 Uiso calc R 1 . .
C C11 0.07151(8) 0.68226(19) 0.12579(6) 0.0170(3) Uani d . 1 . .
H H11 0.0222 0.6295 0.1123 0.020 Uiso calc R 1 . .
C C12 0.10849(8) 0.74559(19) 0.08639(6) 0.0165(3) Uani d . 1 . .
C C13 0.18234(8) 0.81476(19) 0.10713(6) 0.0158(3) Uani d . 1 . .
H H13 0.2092 0.8524 0.0807 0.019 Uiso calc R 1 . .
C C14 0.21737(8) 0.82962(19) 0.16553(6) 0.0152(3) Uani d . 1 . .
H H14 0.2676 0.8769 0.1792 0.018 Uiso calc R 1 . .
C C15 0.06899(9) 0.7449(2) 0.02308(6) 0.0218(3) Uani d . 1 . .
H H15A 0.0200 0.6814 0.0161 0.033 Uiso calc R 1 . .
H H15B 0.1011 0.6822 0.0026 0.033 Uiso calc R 1 . .
H H15C 0.0602 0.8708 0.0092 0.033 Uiso calc R 1 . .
C C16 0.37098(8) 0.9940(2) 0.61179(6) 0.0176(3) Uani d . 1 . .
H H1 0.3146(11) 0.898(3) 0.4877(9) 0.037(5) Uiso d . 1 . .

loop_
_atom_site_aniso_label
_atom_site_aniso_U_11
_atom_site_aniso_U_22
_atom_site_aniso_U_33
_atom_site_aniso_U_12
_atom_site_aniso_U_13
_atom_site_aniso_U_23
S1 0.01806(18) 0.0235(2) 0.01600(19) -0.00002(14) 0.00481(14) -0.00172(14)
N1 0.0221(6) 0.0185(6) 0.0116(6) -0.0013(5) 0.0040(5) -0.0010(5)
N2 0.0195(6) 0.0184(6) 0.0159(6) -0.0008(5) 0.0035(5) -0.0004(5)
N3 0.0133(5) 0.0157(6) 0.0141(6) -0.0002(5) 0.0015(4) 0.0008(5)
N4 0.0144(5) 0.0142(5) 0.0134(6) -0.0009(5) 0.0030(4) -0.0001(5)
N5 0.0310(7) 0.0304(7) 0.0158(7) -0.0012(6) 0.0078(5) -0.0009(6)
C1 0.0170(7) 0.0225(7) 0.0172(7) 0.0005(6) 0.0018(5) -0.0019(6)
C2 0.0171(7) 0.0142(7) 0.0143(7) -0.0026(6) 0.0026(5) 0.0002(5)
C3 0.0175(7) 0.0124(6) 0.0142(7) -0.0024(5) 0.0045(5) 0.0002(5)
C4 0.0171(6) 0.0125(6) 0.0141(7) -0.0016(5) 0.0040(5) -0.0001(5)
C5 0.0201(7) 0.0141(6) 0.0150(7) -0.0019(6) 0.0050(5) 0.0010(5)
C6 0.0261(8) 0.0248(8) 0.0175(7) 0.0029(6) 0.0094(6) -0.0016(6)
C7 0.0184(7) 0.0125(6) 0.0136(7) -0.0016(5) 0.0053(5) -0.0005(5)
C8 0.0184(7) 0.0221(8) 0.0169(7) 0.0027(6) 0.0040(6) -0.0007(6)
C9 0.0173(6) 0.0138(6) 0.0112(6) 0.0015(5) 0.0024(5) 0.0003(5)
C10 0.0182(7) 0.0166(7) 0.0152(7) -0.0011(6) 0.0054(5) 0.0012(5)
C11 0.0156(6) 0.0165(7) 0.0174(7) -0.0026(6) 0.0020(5) -0.0013(6)
C12 0.0189(7) 0.0153(7) 0.0146(7) 0.0025(6) 0.0036(5) -0.0003(5)
C13 0.0178(7) 0.0169(7) 0.0141(7) 0.0021(6) 0.0065(5) 0.0009(5)
C14 0.0137(6) 0.0144(7) 0.0173(7) 0.0001(5) 0.0042(5) -0.0007(5)
C15 0.0223(7) 0.0269(8) 0.0143(7) 0.0006(6) 0.0018(6) 0.0006(6)
C16 0.0198(7) 0.0170(7) 0.0189(7) 0.0010(6) 0.0105(6) 0.0020(6)

loop_
_atom_type_symbol
_atom_type_description
_atom_type_scat_dispersion_real
_atom_type_scat_dispersion_imag
_atom_type_scat_source
C C 0.0033 0.0016 'International Tables Vol C Tables 4.2.6.8 and 6.1.1.4'
H H 0.0000 0.0000 'International Tables Vol C Tables 4.2.6.8 and 6.1.1.4'
N N 0.0061 0.0033 'International Tables Vol C Tables 4.2.6.8 and 6.1.1.4'
S S 0.1246 0.1234 'International Tables Vol C Tables 4.2.6.8 and 6.1.1.4'

loop_
_geom_angle_atom_site_label_1
_geom_angle_atom_site_label_2
_geom_angle_atom_site_label_3
_geom_angle_site_symmetry_1
_geom_angle_site_symmetry_3
_geom_angle
_geom_angle_publ_flag
C5 N1 N2 . . 127.91(12) ?
C5 N1 H1 . . 120.8(12) ?
N2 N1 H1 . . 111.3(12) ?
C2 N2 N1 . . 117.73(12) ?
C3 N3 N4 . . 102.82(11) ?
C7 N4 N3 . . 114.78(11) ?
C7 N4 C9 . . 127.13(12) ?
N3 N4 C9 . . 118.08(11) ?
C2 C1 H1A . . 109.5 ?
C2 C1 H1B . . 109.5 ?
H1A C1 H1B . . 109.5 ?
C2 C1 H1C . . 109.5 ?
H1A C1 H1C . . 109.5 ?
H1B C1 H1C . . 109.5 ?
N2 C2 C3 . . 119.82(13) ?
N2 C2 C1 . . 118.53(12) ?
C3 C2 C1 . . 121.65(13) ?
N3 C3 C4 . . 112.43(12) ?
N3 C3 C2 . . 127.69(13) ?
C4 C3 C2 . . 119.87(13) ?
C7 C4 C5 . . 135.66(13) ?
C7 C4 C3 . . 105.60(12) ?
C5 C4 C3 . . 118.72(12) ?
N1 C5 C4 . . 115.91(13) ?
N1 C5 C6 . . 118.14(13) ?
C4 C5 C6 . . 125.95(13) ?
C5 C6 H6A . . 109.5 ?
C5 C6 H6B . . 109.5 ?
H6A C6 H6B . . 109.5 ?
C5 C6 H6C . . 109.5 ?
H6A C6 H6C . . 109.5 ?
H6B C6 H6C . . 109.5 ?
N4 C7 C4 . . 104.34(12) ?
N4 C7 C8 . . 124.77(12) ?
C4 C7 C8 . . 130.84(13) ?
C7 C8 H8A . . 109.5 ?
C7 C8 H8B . . 109.5 ?
H8A C8 H8B . . 109.5 ?
C7 C8 H8C . . 109.5 ?
H8A C8 H8C . . 109.5 ?
H8B C8 H8C . . 109.5 ?
C10 C9 C14 . . 121.39(13) ?
C10 C9 N4 . . 120.13(12) ?
C14 C9 N4 . . 118.48(12) ?
C9 C10 C11 . . 118.94(13) ?
C9 C10 H10 . . 120.5 ?
C11 C10 H10 . . 120.5 ?
C12 C11 C10 . . 121.00(13) ?
C12 C11 H11 . . 119.5 ?
C10 C11 H11 . . 119.5 ?
C11 C12 C13 . . 118.48(13) ?
C11 C12 C15 . . 120.84(13) ?
C13 C12 C15 . . 120.65(13) ?
C14 C13 C12 . . 121.43(13) ?
C14 C13 H13 . . 119.3 ?
C12 C13 H13 . . 119.3 ?
C13 C14 C9 . . 118.58(13) ?
C13 C14 H14 . . 120.7 ?
C9 C14 H14 . . 120.7 ?
C12 C15 H15A . . 109.5 ?
C12 C15 H15B . . 109.5 ?
H15A C15 H15B . . 109.5 ?
C12 C15 H15C . . 109.5 ?
H15A C15 H15C . . 109.5 ?
H15B C15 H15C . . 109.5 ?
N5 C16 S1 . . 179.46(14) ?

loop_
_geom_bond_atom_site_label_1
_geom_bond_atom_site_label_2
_geom_bond_site_symmetry_2
_geom_bond_distance
_geom_bond_publ_flag
S1 C16 . 1.6390(15) ?
N1 C5 . 1.3229(18) ?
N1 N2 . 1.3738(17) ?
N1 H1 . 0.91(2) ?
N2 C2 . 1.3097(18) ?
N3 C3 . 1.3293(18) ?
N3 N4 . 1.3755(16) ?
N4 C7 . 1.3533(17) ?
N4 C9 . 1.4320(17) ?
N5 C16 . 1.164(2) ?
C1 C2 . 1.4879(19) ?
C1 H1A . 0.9800 ?
C1 H1B . 0.9800 ?
C1 H1C . 0.9800 ?
C2 C3 . 1.4294(19) ?
C3 C4 . 1.4124(19) ?
C4 C7 . 1.3984(19) ?
C4 C5 . 1.4025(19) ?
C5 C6 . 1.492(2) ?
C6 H6A . 0.9800 ?
C6 H6B . 0.9800 ?
C6 H6C . 0.9800 ?
C7 C8 . 1.4877(19) ?
C8 H8A . 0.9800 ?
C8 H8B . 0.9800 ?
C8 H8C . 0.9800 ?
C9 C10 . 1.386(2) ?
C9 C14 . 1.3905(19) ?
C10 C11 . 1.3915(19) ?
C10 H10 . 0.9500 ?
C11 C12 . 1.393(2) ?
C11 H11 . 0.9500 ?
C12 C13 . 1.396(2) ?
C12 C15 . 1.5034(19) ?
C13 C14 . 1.3863(19) ?
C13 H13 . 0.9500 ?
C14 H14 . 0.9500 ?
C15 H15A . 0.9800 ?
C15 H15B . 0.9800 ?
C15 H15C . 0.9800 ?

loop_
_geom_hbond_atom_site_label_D
_geom_hbond_atom_site_label_H
_geom_hbond_atom_site_label_A
_geom_hbond_site_symmetry_A
_geom_hbond_distance_DH
_geom_hbond_distance_HA
_geom_hbond_distance_DA
_geom_hbond_angle_DHA
N1 H1 N5 . 0.91(2) 1.86(2) 2.7668(18) 175.6(19)

loop_
_geom_torsion_atom_site_label_1
_geom_torsion_atom_site_label_2
_geom_torsion_atom_site_label_3
_geom_torsion_atom_site_label_4
_geom_torsion_site_symmetry_1
_geom_torsion_site_symmetry_2
_geom_torsion_site_symmetry_3
_geom_torsion_site_symmetry_4
_geom_torsion
_geom_torsion_publ_flag
C5 N1 N2 C2 . . . . -0.3(2) ?
C3 N3 N4 C7 . . . . 1.25(15) ?
C3 N3 N4 C9 . . . . -179.52(11) ?
N1 N2 C2 C3 . . . . -1.58(19) ?
N1 N2 C2 C1 . . . . 177.60(12) ?
N4 N3 C3 C4 . . . . -0.19(15) ?
N4 N3 C3 C2 . . . . 178.40(13) ?
N2 C2 C3 N3 . . . . -176.53(13) ?
C1 C2 C3 N3 . . . . 4.3(2) ?
N2 C2 C3 C4 . . . . 2.0(2) ?
C1 C2 C3 C4 . . . . -177.20(13) ?
N3 C3 C4 C7 . . . . -0.83(16) ?
C2 C3 C4 C7 . . . . -179.55(12) ?
N3 C3 C4 C5 . . . . 178.22(12) ?
C2 C3 C4 C5 . . . . -0.5(2) ?
N2 N1 C5 C4 . . . . 1.7(2) ?
N2 N1 C5 C6 . . . . -178.41(13) ?
C7 C4 C5 N1 . . . . 177.48(15) ?
C3 C4 C5 N1 . . . . -1.22(19) ?
C7 C4 C5 C6 . . . . -2.4(3) ?
C3 C4 C5 C6 . . . . 178.94(13) ?
N3 N4 C7 C4 . . . . -1.76(16) ?
C9 N4 C7 C4 . . . . 179.09(12) ?
N3 N4 C7 C8 . . . . 175.84(12) ?
C9 N4 C7 C8 . . . . -3.3(2) ?
C5 C4 C7 N4 . . . . -177.34(15) ?
C3 C4 C7 N4 . . . . 1.48(15) ?
C5 C4 C7 C8 . . . . 5.3(3) ?
C3 C4 C7 C8 . . . . -175.91(14) ?
C7 N4 C9 C10 . . . . -48.7(2) ?
N3 N4 C9 C10 . . . . 132.23(13) ?
C7 N4 C9 C14 . . . . 131.16(15) ?
N3 N4 C9 C14 . . . . -47.96(17) ?
C14 C9 C10 C11 . . . . -3.9(2) ?
N4 C9 C10 C11 . . . . 175.90(12) ?
C9 C10 C11 C12 . . . . 0.5(2) ?
C10 C11 C12 C13 . . . . 3.0(2) ?
C10 C11 C12 C15 . . . . -175.17(13) ?
C11 C12 C13 C14 . . . . -3.3(2) ?
C15 C12 C13 C14 . . . . 174.88(13) ?
C12 C13 C14 C9 . . . . 0.0(2) ?
C10 C9 C14 C13 . . . . 3.6(2) ?
N4 C9 C14 C13 . . . . -176.18(12) ?

loop_
_cod_related_entry_id
_cod_related_entry_database
_cod_related_entry_code
1 ChemSpider 30656336
